data_1524023
loop_
_publ_author_name
'Baranyak, V.M.'
'Dmytrakh, O.V.'
'Kal'ichak, Ya.M.'
'Zavalii, P.Yu.'

_publ_section_title
;
 Ternary intermetallic compounds with Al B2-type structure in La (Ce, Pr,
 Nd, Sm, Eu) - Ni (Cu) - In systems
;
_journal_name_full 'Izvestiya Akademii Nauk SSSR, Neorganicheskie Materialy'
_journal_page_first 739
_journal_page_last 740
_journal_volume 24
_journal_year 1988
_chemical_formula_sum 'Eu In1.5 Ni0.5'
_chemical_name_systematic 'Eu (In0.75 Ni0.25)2'
_space_group_IT_number 191
_symmetry_space_group_name_Hall '-P 6 2'
_symmetry_space_group_name_H-M 'P 6/m m m'
_cell_angle_alpha 90
_cell_angle_beta 90
_cell_angle_gamma 120
_cell_formula_units_Z 1
_cell_length_a 4.96
_cell_length_b 4.96
_cell_length_c 3.933
_cell_volume 83.795
_citation_journal_id_ASTM IVNMAW
_cod_data_source_file Baranyak_IVNMAW_1988_1856.cif
_cod_data_source_block Eu1In1.5Ni0.5
_cod_original_cell_volume 83.79497
_cod_original_formula_sum 'Eu1 In1.5 Ni0.5'
_cod_database_code 1524023

loop_
_symmetry_equiv_pos_as_xyz
x,y,z
x-y,x,z
-y,x-y,z
-x,-y,z
-x+y,-x,z
y,-x+y,z
-y,-x,-z
x-y,-y,-z
x,x-y,-z
y,x,-z
-x+y,y,-z
-x,-x+y,-z
-x,-y,-z
-x+y,-x,-z
y,-x+y,-z
x,y,-z
x-y,x,-z
-y,x-y,-z
y,x,z
-x+y,y,z
-x,-x+y,z
-y,-x,z
x-y,-y,z
x,x-y,z

loop_
_atom_site_label
_atom_site_type_symbol
_atom_site_fract_x
_atom_site_fract_y
_atom_site_fract_z
_atom_site_occupancy
_atom_site_U_iso_or_equiv
In1 In 0.3333 0.6667 0.5 0.75 0.0
Eu1 Eu 0 0 0 1 0.0
Ni1 Ni 0.3333 0.6667 0.5 0.25 0.0
